data_2224771
loop_
_publ_author_name
'Fun, Hoong-Kun'
'Quah, Ching Kheng'
'Maity, Annada C.'
'Das, Nirmal Kumar'
'Goswami, Shyamaprosad'

_publ_section_title
;
 Quinoxaline-2-carbonitrile
;
_journal_coeditor_code SJ2699
_journal_issue 1
_journal_name_full 'Acta Crystallographica Section E'
_journal_page_first o28
_journal_paper_doi 10.1107/S1600536809051289
_journal_volume 66
_journal_year 2010
_chemical_formula_iupac 'C9 H5 N3'
_chemical_formula_moiety 'C9 H5 N3'
_chemical_formula_sum 'C9 H5 N3'
_chemical_formula_weight 155.16
_chemical_name_systematic
;
Quinoxaline-2-carbonitrile
;
_space_group_IT_number 14
_symmetry_cell_setting monoclinic
_symmetry_space_group_name_Hall '-P 2ybc'
_symmetry_space_group_name_H-M 'P 1 21/c 1'
_atom_sites_solution_hydrogens geom
_atom_sites_solution_primary direct
_atom_sites_solution_secondary difmap
_audit_creation_method SHELXL-97
_cell_angle_alpha 90.00
_cell_angle_beta 93.4660(10)
_cell_angle_gamma 90.00
_cell_formula_units_Z 4
_cell_length_a 3.80550(10)
_cell_length_b 19.0466(4)
_cell_length_c 10.1845(2)
_cell_measurement_reflns_used 4710
_cell_measurement_temperature 100
_cell_measurement_theta_max 32.69
_cell_measurement_theta_min 2.93
_cell_volume 736.84(3)
_computing_cell_refinement 'SAINT (Bruker, 2005)'
_computing_data_collection 'APEX2 (Bruker, 2005)'
_computing_data_reduction 'SAINT (Bruker, 2005)'
_computing_molecular_graphics 'SHELXTL (Sheldrick, 2008)'
_computing_publication_material
;
SHELXTL (Sheldrick, 2008) and PLATON (Spek, 2009)
;
_computing_structure_refinement 'SHELXTL (Sheldrick, 2008)'
_computing_structure_solution 'SHELXTL (Sheldrick, 2008)'
_diffrn_ambient_temperature 100
_diffrn_measured_fraction_theta_full 0.990
_diffrn_measured_fraction_theta_max 0.990
_diffrn_measurement_device_type
;
Bruker SMART APEXII CCD area-detector diffractometer
;
_diffrn_measurement_method '\f and \w scans'
_diffrn_radiation_monochromator graphite
_diffrn_radiation_source 'fine-focus sealed tube'
_diffrn_radiation_type MoK\a
_diffrn_radiation_wavelength 0.71073
_diffrn_reflns_av_R_equivalents 0.0231
_diffrn_reflns_av_sigmaI/netI 0.0220
_diffrn_reflns_limit_h_max 5
_diffrn_reflns_limit_h_min -5
_diffrn_reflns_limit_k_max 21
_diffrn_reflns_limit_k_min -29
_diffrn_reflns_limit_l_max 14
_diffrn_reflns_limit_l_min -15
_diffrn_reflns_number 11604
_diffrn_reflns_theta_full 32.84
_diffrn_reflns_theta_max 32.84
_diffrn_reflns_theta_min 2.14
_diffrn_standards_number 0
_exptl_absorpt_coefficient_mu 0.090
_exptl_absorpt_correction_T_max 0.9783
_exptl_absorpt_correction_T_min 0.9659
_exptl_absorpt_correction_type multi-scan
_exptl_absorpt_process_details '(<i>SADABS</i>; Bruker, 2005)'
_exptl_crystal_colour yellow
_exptl_crystal_density_diffrn 1.399
_exptl_crystal_density_method 'not measured'
_exptl_crystal_description block
_exptl_crystal_F_000 320
_exptl_crystal_size_max 0.389
_exptl_crystal_size_mid 0.283
_exptl_crystal_size_min 0.245
_refine_diff_density_max 0.527
_refine_diff_density_min -0.233
_refine_ls_extinction_method none
_refine_ls_goodness_of_fit_ref 1.080
_refine_ls_hydrogen_treatment refall
_refine_ls_matrix_type full
_refine_ls_number_parameters 129
_refine_ls_number_reflns 2716
_refine_ls_number_restraints 0
_refine_ls_restrained_S_all 1.080
_refine_ls_R_factor_all 0.0610
_refine_ls_R_factor_gt 0.0470
_refine_ls_shift/su_max 0.001
_refine_ls_shift/su_max_lt 0.000
_refine_ls_shift/su_mean <0.001
_refine_ls_structure_factor_coef Fsqd
_refine_ls_weighting_details 'calc w=1/[\s^2^(Fo^2^)+(0.0782P)^2^+0.0918P] where P=(Fo^2^+2Fc^2^)/3'
_refine_ls_weighting_scheme calc
_refine_ls_wR_factor_gt 0.1237
_refine_ls_wR_factor_ref 0.1349
_reflns_number_gt 2183
_reflns_number_total 2716
_reflns_threshold_expression I>2\s(I)
_cod_data_source_file sj2699.cif
_cod_data_source_block I
_cod_depositor_comments
;
The following automatic conversions were performed:
'_symmetry_cell_setting' value 'Monoclinic' changed to 'monoclinic'
according to '/home/saulius/struct/CIF-dictionaries/cif_core.dic'
dictionary named 'cif_core.dic' version 2.4.1 from 2010-06-29.

Automatic conversion script
Id: cif_fix_enum 1527 2010-12-29 10:47:43Z saulius 

The following automatic conversions were performed:

'_symmetry_cell_setting' value 'Monoclinic' changed to 'monoclinic'
according to /home/saulius/struct/CIF-dictionaries/cif_core.dic
dictionary named 'cif_core.dic' version 2.4.1 from 2010-06-29.

Automatic conversion script
Id: cif_fix_values 1715 2011-07-08 13:25:40Z adriana 
;
_cod_original_sg_symbol_H-M 'P 21/c'
_cod_database_code 2224771
_cod_database_fobs_code 2224771

loop_
_symmetry_equiv_pos_as_xyz
'x, y, z'
'-x, y+1/2, -z+1/2'
'-x, -y, -z'
'x, -y-1/2, z-1/2'

loop_
_atom_site_type_symbol
_atom_site_label
_atom_site_fract_x
_atom_site_fract_y
_atom_site_fract_z
_atom_site_U_iso_or_equiv
_atom_site_adp_type
_atom_site_calc_flag
_atom_site_refinement_flags
_atom_site_occupancy
_atom_site_disorder_assembly
_atom_site_disorder_group
N N1 0.12156(18) 0.46098(4) 0.84114(7) 0.01481(16) Uani d . 1 . .
N N2 -0.12366(19) 0.33470(4) 0.71846(8) 0.01659(17) Uani d . 1 . .
N N3 -0.2187(2) 0.57757(5) 0.60971(9) 0.0269(2) Uani d . 1 . .
C C1 0.1884(2) 0.39728(4) 0.89844(8) 0.01344(17) Uani d . 1 . .
C C2 0.3822(2) 0.39456(5) 1.02181(9) 0.01744(18) Uani d . 1 . .
C C3 0.4514(2) 0.33059(5) 1.07937(10) 0.02033(19) Uani d . 1 . .
C C4 0.3352(2) 0.26756(5) 1.01678(10) 0.0210(2) Uani d . 1 . .
C C5 0.1474(2) 0.26871(5) 0.89805(9) 0.01857(19) Uani d . 1 . .
C C6 0.0674(2) 0.33382(4) 0.83638(9) 0.01441(17) Uani d . 1 . .
C C7 -0.1868(2) 0.39663(4) 0.66474(9) 0.01675(18) Uani d . 1 . .
C C8 -0.0633(2) 0.45941(4) 0.72702(8) 0.01496(17) Uani d . 1 . .
C C9 -0.1450(2) 0.52598(5) 0.66332(9) 0.01913(19) Uani d . 1 . .
H H2 0.471(4) 0.4375(7) 1.0662(14) 0.030(3) Uiso d . 1 . .
H H3 0.591(4) 0.3282(7) 1.1650(16) 0.038(4) Uiso d . 1 . .
H H4 0.396(3) 0.2229(7) 1.0622(13) 0.028(3) Uiso d . 1 . .
H H5 0.057(4) 0.2262(7) 0.8533(14) 0.032(3) Uiso d . 1 . .
H H7 -0.328(4) 0.4008(7) 0.5793(14) 0.028(3) Uiso d . 1 . .

loop_
_atom_site_aniso_label
_atom_site_aniso_U_11
_atom_site_aniso_U_22
_atom_site_aniso_U_33
_atom_site_aniso_U_12
_atom_site_aniso_U_13
_atom_site_aniso_U_23
N1 0.0154(3) 0.0145(3) 0.0146(3) 0.0003(2) 0.0014(2) 0.0010(2)
N2 0.0168(3) 0.0173(3) 0.0157(4) -0.0006(2) 0.0014(3) -0.0016(3)
N3 0.0328(4) 0.0235(4) 0.0241(5) 0.0028(3) -0.0002(3) 0.0057(3)
C1 0.0128(3) 0.0147(3) 0.0130(4) 0.0002(2) 0.0019(3) 0.0004(3)
C2 0.0157(4) 0.0218(4) 0.0147(4) -0.0004(3) -0.0002(3) 0.0005(3)
C3 0.0164(4) 0.0275(4) 0.0170(4) 0.0019(3) 0.0003(3) 0.0055(3)
C4 0.0176(4) 0.0208(4) 0.0248(5) 0.0030(3) 0.0042(3) 0.0088(3)
C5 0.0179(4) 0.0147(4) 0.0235(5) 0.0007(3) 0.0036(3) 0.0029(3)
C6 0.0131(3) 0.0152(3) 0.0151(4) 0.0000(2) 0.0027(3) 0.0000(3)
C7 0.0164(4) 0.0195(4) 0.0142(4) -0.0003(3) 0.0000(3) -0.0004(3)
C8 0.0145(3) 0.0168(4) 0.0137(4) 0.0005(3) 0.0019(3) 0.0015(3)
C9 0.0204(4) 0.0202(4) 0.0167(4) 0.0005(3) 0.0005(3) 0.0015(3)

loop_
_atom_type_symbol
_atom_type_description
_atom_type_scat_dispersion_real
_atom_type_scat_dispersion_imag
_atom_type_scat_source
C C 0.0033 0.0016 'International Tables Vol C Tables 4.2.6.8 and 6.1.1.4'
H H 0.0000 0.0000 'International Tables Vol C Tables 4.2.6.8 and 6.1.1.4'
N N 0.0061 0.0033 'International Tables Vol C Tables 4.2.6.8 and 6.1.1.4'

loop_
_geom_angle_atom_site_label_1
_geom_angle_atom_site_label_2
_geom_angle_atom_site_label_3
_geom_angle_site_symmetry_1
_geom_angle_site_symmetry_3
_geom_angle
_geom_angle_publ_flag
C8 N1 C1 . . 115.57(7) ?
C7 N2 C6 . . 116.78(7) ?
N1 C1 C2 . . 119.01(7) ?
N1 C1 C6 . . 121.14(8) ?
C2 C1 C6 . . 119.85(7) ?
C3 C2 C1 . . 119.16(8) ?
C3 C2 H2 . . 119.4(8) ?
C1 C2 H2 . . 121.5(8) ?
C2 C3 C4 . . 120.92(9) ?
C2 C3 H3 . . 119.6(8) ?
C4 C3 H3 . . 119.4(8) ?
C5 C4 C3 . . 121.10(8) ?
C5 C4 H4 . . 121.5(8) ?
C3 C4 H4 . . 117.4(8) ?
C4 C5 C6 . . 119.57(8) ?
C4 C5 H5 . . 123.2(8) ?
C6 C5 H5 . . 117.2(8) ?
N2 C6 C5 . . 119.33(7) ?
N2 C6 C1 . . 121.28(7) ?
C5 C6 C1 . . 119.38(8) ?
N2 C7 C8 . . 121.44(8) ?
N2 C7 H7 . . 120.7(7) ?
C8 C7 H7 . . 117.9(7) ?
N1 C8 C7 . . 123.77(7) ?
N1 C8 C9 . . 117.52(7) ?
C7 C8 C9 . . 118.71(8) ?
N3 C9 C8 . . 177.49(10) ?

loop_
_geom_bond_atom_site_label_1
_geom_bond_atom_site_label_2
_geom_bond_site_symmetry_2
_geom_bond_distance
_geom_bond_publ_flag
N1 C8 . 1.3220(11) ?
N1 C1 . 1.3636(10) ?
N2 C7 . 1.3161(11) ?
N2 C6 . 1.3659(11) ?
N3 C9 . 1.1506(12) ?
C1 C2 . 1.4190(12) ?
C1 C6 . 1.4273(11) ?
C2 C3 . 1.3706(12) ?
C2 H2 . 0.985(14) ?
C3 C4 . 1.4175(14) ?
C3 H3 . 0.995(16) ?
C4 C5 . 1.3670(13) ?
C4 H4 . 0.988(13) ?
C5 C6 . 1.4150(11) ?
C5 H5 . 0.980(14) ?
C7 C8 . 1.4202(12) ?
C7 H7 . 0.997(14) ?
C8 C9 . 1.4495(12) ?

loop_
_geom_hbond_atom_site_label_D
_geom_hbond_atom_site_label_H
_geom_hbond_atom_site_label_A
_geom_hbond_site_symmetry_A
_geom_hbond_distance_DH
_geom_hbond_distance_HA
_geom_hbond_distance_DA
_geom_hbond_angle_DHA
_geom_hbond_publ_flag
C2 H2 N1 3_667 0.984(14) 2.619(14) 3.5730(12) 163.4(12) yes
C4 H4 N2 4_666 0.988(13) 2.593(13) 3.4268(12) 142.0(10) yes
C7 H7 N3 3_466 0.998(14) 2.540(15) 3.5225(12) 168.3(12) yes

loop_
_geom_torsion_atom_site_label_1
_geom_torsion_atom_site_label_2
_geom_torsion_atom_site_label_3
_geom_torsion_atom_site_label_4
_geom_torsion_site_symmetry_1
_geom_torsion_site_symmetry_2
_geom_torsion_site_symmetry_3
_geom_torsion_site_symmetry_4
_geom_torsion
_geom_torsion_publ_flag
C8 N1 C1 C2 . . . . -179.34(7) ?
C8 N1 C1 C6 . . . . 0.75(12) ?
N1 C1 C2 C3 . . . . -179.68(8) ?
C6 C1 C2 C3 . . . . 0.24(13) ?
C1 C2 C3 C4 . . . . 0.62(13) ?
C2 C3 C4 C5 . . . . -0.75(14) ?
C3 C4 C5 C6 . . . . 0.00(14) ?
C7 N2 C6 C5 . . . . -179.20(7) ?
C7 N2 C6 C1 . . . . 0.69(12) ?
C4 C5 C6 N2 . . . . -179.26(7) ?
C4 C5 C6 C1 . . . . 0.84(13) ?
N1 C1 C6 N2 . . . . -0.95(13) ?
C2 C1 C6 N2 . . . . 179.14(7) ?
N1 C1 C6 C5 . . . . 178.94(7) ?
C2 C1 C6 C5 . . . . -0.97(12) ?
C6 N2 C7 C8 . . . . -0.32(13) ?
C1 N1 C8 C7 . . . . -0.38(12) ?
C1 N1 C8 C9 . . . . 179.15(7) ?
N2 C7 C8 N1 . . . . 0.18(14) ?
N2 C7 C8 C9 . . . . -179.36(8) ?

loop_
_cod_related_entry_id
_cod_related_entry_database
_cod_related_entry_code
1 ChemSpider 515680
